data_4302965
loop_
_publ_author_name
'Jie-Peng Zhang'
'Sujit K. Ghosh'
'Jian-Bin Lin'
'Susumu Kitagawa'

_publ_section_title
;
New Heterometallic Carboxylate Frameworks: Synthesis, Structure,
Robustness, Flexibility, and Porosity
;
_journal_name_full 'Inorganic Chemistry'
_journal_page_first 7970
_journal_page_last 7976
_journal_paper_doi 10.1021/ic900919w
_journal_volume 48
_journal_year 2009
_chemical_formula_sum 'C18 H16 Co Na2 O10'
_chemical_formula_weight 497.22
_chemical_name_systematic
; 
 ? 
;
_space_group_IT_number 14
_symmetry_cell_setting monoclinic
_symmetry_space_group_name_Hall '-P 2yn'
_symmetry_space_group_name_H-M 'P 1 21/n 1'
_atom_sites_solution_hydrogens geom
_atom_sites_solution_primary direct
_atom_sites_solution_secondary difmap
_audit_creation_method SHELXL-97
_cell_angle_alpha 90.00
_cell_angle_beta 109.49(3)
_cell_angle_gamma 90.00
_cell_formula_units_Z 4
_cell_length_a 10.896(2)
_cell_length_b 14.2556(18)
_cell_length_c 13.901(3)
_cell_measurement_temperature 113(2)
_cell_volume 2035.5(7)
_computing_structure_refinement 'SHELXL-97 (Sheldrick, 1997)'
_computing_structure_solution 'SHELXS-97 (Sheldrick, 1990)'
_diffrn_ambient_temperature 113(2)
_diffrn_measured_fraction_theta_full 0.963
_diffrn_measured_fraction_theta_max 0.963
_diffrn_measurement_device_type CCD
_diffrn_measurement_method '/w scan'
_diffrn_radiation_monochromator graphite
_diffrn_radiation_source 'fine-focus sealed tube'
_diffrn_radiation_type MoK\a
_diffrn_radiation_wavelength 0.71073
_diffrn_reflns_av_R_equivalents 0.0542
_diffrn_reflns_av_sigmaI/netI 0.0447
_diffrn_reflns_limit_h_max 13
_diffrn_reflns_limit_h_min -12
_diffrn_reflns_limit_k_max 17
_diffrn_reflns_limit_k_min -17
_diffrn_reflns_limit_l_max 16
_diffrn_reflns_limit_l_min -15
_diffrn_reflns_number 13659
_diffrn_reflns_theta_full 26.00
_diffrn_reflns_theta_max 26.00
_diffrn_reflns_theta_min 2.86
_exptl_absorpt_coefficient_mu 0.940
_exptl_absorpt_correction_T_max 0.8343
_exptl_absorpt_correction_T_min 0.7989
_exptl_absorpt_correction_type empirical
_exptl_absorpt_process_details REQABA
_exptl_crystal_colour violet
_exptl_crystal_density_diffrn 1.622
_exptl_crystal_density_method 'not measured'
_exptl_crystal_description needle
_exptl_crystal_F_000 1012
_exptl_crystal_size_max 0.25
_exptl_crystal_size_mid 0.20
_exptl_crystal_size_min 0.20
_refine_diff_density_max 0.441
_refine_diff_density_min -0.428
_refine_diff_density_rms 0.088
_refine_ls_extinction_method none
_refine_ls_goodness_of_fit_ref 1.032
_refine_ls_hydrogen_treatment mixed
_refine_ls_matrix_type full
_refine_ls_number_parameters 294
_refine_ls_number_reflns 3853
_refine_ls_number_restraints 0
_refine_ls_restrained_S_all 1.032
_refine_ls_R_factor_all 0.0661
_refine_ls_R_factor_gt 0.0572
_refine_ls_shift/su_max 0.000
_refine_ls_shift/su_mean 0.000
_refine_ls_structure_factor_coef Fsqd
_refine_ls_weighting_details 'calc w=1/[\s^2^(Fo^2^)+(0.0354P)^2^+7.7177P] where P=(Fo^2^+2Fc^2^)/3'
_refine_ls_weighting_scheme calc
_refine_ls_wR_factor_gt 0.1157
_refine_ls_wR_factor_ref 0.1213
_reflns_number_gt 3449
_reflns_number_total 3853
_reflns_threshold_expression >2sigma(I)
_cod_data_source_file ic900919w_si_002_3.cif
_cod_data_source_block 3
_cod_original_cell_volume 2035.6(7)
_cod_database_code 4302965

loop_
_symmetry_equiv_pos_as_xyz
'x, y, z'
'-x+1/2, y+1/2, -z+1/2'
'-x, -y, -z'
'x-1/2, -y-1/2, z-1/2'

loop_
_atom_site_label
_atom_site_type_symbol
_atom_site_fract_x
_atom_site_fract_y
_atom_site_fract_z
_atom_site_U_iso_or_equiv
_atom_site_adp_type
_atom_site_occupancy
_atom_site_symmetry_multiplicity
_atom_site_calc_flag
_atom_site_refinement_flags
_atom_site_disorder_assembly
_atom_site_disorder_group
Co1 Co 0.76075(4) 0.39431(3) 0.00168(4) 0.01231(14) Uani 1 1 d . . .
Na1 Na 0.5000 0.5000 0.0000 0.0148(4) Uani 1 2 d S . .
Na2 Na 0.49401(16) 0.33126(12) -0.16576(12) 0.0289(4) Uani 1 1 d . . .
Na3 Na 1.0000 0.5000 0.0000 0.0161(4) Uani 1 2 d S . .
O1 O 0.6945(2) 0.54285(18) 0.13827(19) 0.0178(6) Uani 1 1 d . . .
O2 O 0.8673(2) 0.47827(17) 0.1110(2) 0.0173(6) Uani 1 1 d . . .
O3 O 0.7777(3) 0.79415(18) 0.4069(2) 0.0206(6) Uani 1 1 d . . .
O4 O 0.9805(3) 0.83436(18) 0.4910(2) 0.0208(6) Uani 1 1 d . . .
O5 O 0.8034(2) 0.53250(19) -0.1153(2) 0.0208(6) Uani 1 1 d . . .
O6 O 0.6226(2) 0.47001(16) -0.10448(19) 0.0140(5) Uani 1 1 d . . .
O7 O 0.7816(2) 0.78085(18) -0.3748(2) 0.0189(6) Uani 1 1 d . . .
O8 O 0.5900(2) 0.83894(17) -0.4635(2) 0.0173(6) Uani 1 1 d . . .
O9 O 0.4279(3) 0.3387(2) -0.3383(2) 0.0319(7) Uani 1 1 d . . .
H9 H 0.362(7) 0.291(5) -0.373(5) 0.08(2) Uiso 1 1 d . . .
O10 O 0.4122(4) 0.1764(3) -0.1960(3) 0.0445(9) Uani 1 1 d . . .
H1 H 0.486(4) 0.129(3) -0.148(3) 0.020(11) Uiso 1 1 d . . .
H2 H 0.354(4) 0.176(3) -0.263(4) 0.024 Uiso 1 1 d . . .
C1 C 0.9077(3) 0.5861(2) 0.2470(3) 0.0158(8) Uani 1 1 d . . .
C2 C 0.8614(4) 0.6534(2) 0.2983(3) 0.0160(8) Uani 1 1 d . . .
H2A H 0.7703 0.6632 0.2803 0.019 Uiso 1 1 calc R . .
C3 C 0.9468(4) 0.7065(2) 0.3756(3) 0.0156(7) Uani 1 1 d . . .
C4 C 1.0803(4) 0.6915(3) 0.4017(3) 0.0220(9) Uani 1 1 d . . .
H4A H 1.1395 0.7281 0.4538 0.026 Uiso 1 1 calc R . .
C5 C 1.1266(4) 0.6233(3) 0.3519(3) 0.0266(9) Uani 1 1 d . . .
H5A H 1.2176 0.6122 0.3712 0.032 Uiso 1 1 calc R . .
C6 C 1.0411(4) 0.5712(3) 0.2740(3) 0.0217(8) Uani 1 1 d . . .
H6A H 1.0735 0.5253 0.2391 0.026 Uiso 1 1 calc R . .
C7 C 0.8139(4) 0.5329(3) 0.1590(3) 0.0156(7) Uani 1 1 d . . .
C8 C 0.8998(4) 0.7837(3) 0.4283(3) 0.0168(8) Uani 1 1 d . . .
C9 C 0.6031(3) 0.5933(2) -0.2257(3) 0.0128(7) Uani 1 1 d . . .
C10 C 0.6658(3) 0.6559(2) -0.2703(3) 0.0149(7) Uani 1 1 d . . .
H10A H 0.7582 0.6570 -0.2491 0.018 Uiso 1 1 calc R . .
C11 C 0.5936(4) 0.7170(2) -0.3460(3) 0.0159(7) Uani 1 1 d . . .
C12 C 0.4579(4) 0.7149(3) -0.3771(3) 0.0171(8) Uani 1 1 d . . .
H12A H 0.4081 0.7569 -0.4284 0.021 Uiso 1 1 calc R . .
C13 C 0.3957(3) 0.6520(3) -0.3333(3) 0.0170(8) Uani 1 1 d . . .
H13A H 0.3032 0.6507 -0.3550 0.020 Uiso 1 1 calc R . .
C14 C 0.4672(3) 0.5907(3) -0.2578(3) 0.0162(8) Uani 1 1 d . . .
H14A H 0.4240 0.5473 -0.2282 0.019 Uiso 1 1 calc R . .
C15 C 0.6840(3) 0.5290(2) -0.1436(3) 0.0140(7) Uani 1 1 d . . .
C16 C 0.6601(4) 0.7826(2) -0.3961(3) 0.0160(7) Uani 1 1 d . . .
C17 C 0.4537(5) 0.3955(3) -0.4132(4) 0.0384(12) Uani 1 1 d . . .
H17A H 0.4949 0.3570 -0.4532 0.046 Uiso 1 1 calc R . .
H17B H 0.5153 0.4460 -0.3791 0.046 Uiso 1 1 calc R . .
C18 C 0.3297(6) 0.4385(4) -0.4841(4) 0.0529(15) Uani 1 1 d . . .
H18A H 0.3499 0.4776 -0.5348 0.079 Uiso 1 1 calc R . .
H18B H 0.2894 0.4773 -0.4446 0.079 Uiso 1 1 calc R . .
H18C H 0.2694 0.3886 -0.5189 0.079 Uiso 1 1 calc R . .

loop_
_atom_site_aniso_label
_atom_site_aniso_U_11
_atom_site_aniso_U_22
_atom_site_aniso_U_33
_atom_site_aniso_U_23
_atom_site_aniso_U_13
_atom_site_aniso_U_12
Co1 0.0128(2) 0.0114(2) 0.0123(3) 0.00012(19) 0.00370(19) 0.00017(18)
Na1 0.0129(9) 0.0160(10) 0.0168(11) 0.0023(8) 0.0070(8) 0.0031(8)
Na2 0.0311(9) 0.0341(10) 0.0174(8) 0.0005(7) 0.0026(7) -0.0135(7)
Na3 0.0116(9) 0.0206(11) 0.0157(11) 0.0000(8) 0.0039(8) -0.0005(8)
O1 0.0143(13) 0.0230(14) 0.0144(14) -0.0030(11) 0.0027(10) -0.0028(10)
O2 0.0199(13) 0.0174(13) 0.0158(14) -0.0060(10) 0.0076(11) -0.0008(10)
O3 0.0219(14) 0.0209(14) 0.0188(15) -0.0038(11) 0.0066(12) 0.0043(11)
O4 0.0285(15) 0.0167(14) 0.0167(14) -0.0062(11) 0.0067(12) -0.0047(11)
O5 0.0148(13) 0.0235(14) 0.0226(15) 0.0053(11) 0.0041(11) -0.0008(10)
O6 0.0176(13) 0.0130(12) 0.0132(13) 0.0033(10) 0.0078(10) 0.0001(9)
O7 0.0169(13) 0.0193(13) 0.0214(14) 0.0039(11) 0.0077(11) -0.0030(10)
O8 0.0169(13) 0.0166(13) 0.0184(14) 0.0063(11) 0.0060(11) 0.0013(10)
O9 0.0365(18) 0.0391(18) 0.0194(16) -0.0016(13) 0.0083(14) -0.0083(14)
O10 0.053(2) 0.042(2) 0.034(2) 0.0011(17) 0.0087(18) -0.0087(17)
C1 0.0166(18) 0.0174(18) 0.0141(19) -0.0014(14) 0.0058(15) 0.0002(14)
C2 0.0155(17) 0.0144(18) 0.018(2) 0.0003(14) 0.0051(15) 0.0021(14)
C3 0.0187(18) 0.0136(17) 0.0148(19) -0.0039(14) 0.0060(15) -0.0010(14)
C4 0.0185(19) 0.021(2) 0.023(2) -0.0078(16) 0.0029(16) -0.0023(15)
C5 0.0146(18) 0.035(2) 0.025(2) -0.0108(18) -0.0007(17) 0.0022(16)
C6 0.0206(19) 0.025(2) 0.020(2) -0.0095(16) 0.0071(16) 0.0012(16)
C7 0.0189(18) 0.0155(18) 0.0137(19) 0.0023(14) 0.0072(15) -0.0021(14)
C8 0.025(2) 0.0156(18) 0.0119(18) 0.0012(14) 0.0097(16) 0.0020(15)
C9 0.0158(17) 0.0148(17) 0.0091(17) 0.0013(13) 0.0060(14) 0.0000(13)
C10 0.0147(17) 0.0154(18) 0.0149(19) 0.0008(14) 0.0053(14) -0.0001(13)
C11 0.0203(18) 0.0145(17) 0.0158(19) 0.0020(14) 0.0099(15) -0.0015(14)
C12 0.0198(18) 0.0148(18) 0.0158(19) 0.0040(15) 0.0046(15) 0.0019(14)
C13 0.0134(17) 0.0203(19) 0.017(2) 0.0019(15) 0.0048(15) 0.0009(14)
C14 0.0180(18) 0.0194(19) 0.0133(18) 0.0030(14) 0.0081(15) -0.0003(14)
C15 0.0164(18) 0.0130(17) 0.0151(19) -0.0012(14) 0.0084(15) -0.0008(13)
C16 0.0217(18) 0.0126(17) 0.0149(19) -0.0011(14) 0.0076(15) -0.0018(14)
C17 0.052(3) 0.037(3) 0.032(3) -0.011(2) 0.022(2) -0.017(2)
C18 0.079(4) 0.035(3) 0.038(3) 0.003(2) 0.009(3) -0.003(3)

loop_
_atom_type_symbol
_atom_type_description
_atom_type_scat_dispersion_real
_atom_type_scat_dispersion_imag
_atom_type_scat_source
C C 0.0033 0.0016 'International Tables Vol C Tables 4.2.6.8 and 6.1.1.4'
H H 0.0000 0.0000 'International Tables Vol C Tables 4.2.6.8 and 6.1.1.4'
O O 0.0106 0.0060 'International Tables Vol C Tables 4.2.6.8 and 6.1.1.4'
Na Na 0.0362 0.0249 'International Tables Vol C Tables 4.2.6.8 and 6.1.1.4'
Co Co 0.3494 0.9721 'International Tables Vol C Tables 4.2.6.8 and 6.1.1.4'

loop_
_geom_angle_atom_site_label_1
_geom_angle_atom_site_label_2
_geom_angle_atom_site_label_3
_geom_angle
_geom_angle_site_symmetry_1
_geom_angle_site_symmetry_3
_geom_angle_publ_flag
O2 Co1 O8 96.92(10) . 2_644 ?
O2 Co1 O6 109.84(10) . . ?
O8 Co1 O6 118.72(10) 2_644 . ?
O2 Co1 O3 97.71(11) . 2_645 ?
O8 Co1 O3 103.82(11) 2_644 2_645 ?
O6 Co1 O3 124.49(10) . 2_645 ?
O2 Co1 O7 157.18(10) . 2_644 ?
O8 Co1 O7 60.29(9) 2_644 2_644 ?
O6 Co1 O7 84.66(10) . 2_644 ?
O3 Co1 O7 87.47(10) 2_645 2_644 ?
O2 Co1 C16 127.33(11) . 2_644 ?
O8 Co1 C16 30.44(11) 2_644 2_644 ?
O6 Co1 C16 103.23(11) . 2_644 ?
O3 Co1 C16 95.84(11) 2_645 2_644 ?
O7 Co1 C16 29.86(10) 2_644 2_644 ?
O2 Co1 Na3 54.34(8) . . ?
O8 Co1 Na3 54.76(7) 2_644 . ?
O6 Co1 Na3 99.32(7) . . ?
O3 Co1 Na3 135.22(8) 2_645 . ?
O7 Co1 Na3 107.15(7) 2_644 . ?
C16 Co1 Na3 81.14(9) 2_644 . ?
O2 Co1 Na2 152.88(8) . . ?
O8 Co1 Na2 108.30(8) 2_644 . ?
O6 Co1 Na2 49.08(8) . . ?
O3 Co1 Na2 86.04(8) 2_645 . ?
O7 Co1 Na2 49.27(7) 2_644 . ?
C16 Co1 Na2 78.53(9) 2_644 . ?
Na3 Co1 Na2 135.63(4) . . ?
O2 Co1 Na1 90.72(8) . . ?
O8 Co1 Na1 164.72(8) 2_644 . ?
O6 Co1 Na1 46.01(7) . . ?
O3 Co1 Na1 88.16(8) 2_645 . ?
O7 Co1 Na1 111.73(7) 2_644 . ?
C16 Co1 Na1 140.45(9) 2_644 . ?
Na3 Co1 Na1 122.043(18) . . ?
Na2 Co1 Na1 62.46(4) . . ?
O6 Na1 O6 180.00(11) . 3_665 ?
O6 Na1 O4 102.17(9) . 4_575 ?
O6 Na1 O4 77.83(9) 3_665 4_575 ?
O6 Na1 O4 77.83(9) . 2_645 ?
O6 Na1 O4 102.17(9) 3_665 2_645 ?
O4 Na1 O4 180.0 4_575 2_645 ?
O6 Na1 O1 90.53(9) . . ?
O6 Na1 O1 89.47(9) 3_665 . ?
O4 Na1 O1 80.19(9) 4_575 . ?
O4 Na1 O1 99.81(9) 2_645 . ?
O6 Na1 O1 89.47(9) . 3_665 ?
O6 Na1 O1 90.53(9) 3_665 3_665 ?
O4 Na1 O1 99.81(9) 4_575 3_665 ?
O4 Na1 O1 80.19(9) 2_645 3_665 ?
O1 Na1 O1 180.0 . 3_665 ?
O6 Na1 Co1 140.90(6) . 3_665 ?
O6 Na1 Co1 39.10(6) 3_665 3_665 ?
O4 Na1 Co1 57.89(7) 4_575 3_665 ?
O4 Na1 Co1 122.11(7) 2_645 3_665 ?
O1 Na1 Co1 115.24(6) . 3_665 ?
O1 Na1 Co1 64.76(6) 3_665 3_665 ?
O6 Na1 Co1 39.10(6) . . ?
O6 Na1 Co1 140.90(6) 3_665 . ?
O4 Na1 Co1 122.11(7) 4_575 . ?
O4 Na1 Co1 57.89(7) 2_645 . ?
O1 Na1 Co1 64.76(6) . . ?
O1 Na1 Co1 115.24(6) 3_665 . ?
Co1 Na1 Co1 180.000(18) 3_665 . ?
O6 Na1 Na2 133.42(7) . 3_665 ?
O6 Na1 Na2 46.58(7) 3_665 3_665 ?
O4 Na1 Na2 45.16(7) 4_575 3_665 ?
O4 Na1 Na2 134.84(7) 2_645 3_665 ?
O1 Na1 Na2 57.00(7) . 3_665 ?
O1 Na1 Na2 123.00(7) 3_665 3_665 ?
Co1 Na1 Na2 58.45(4) 3_665 3_665 ?
Co1 Na1 Na2 121.55(4) . 3_665 ?
O6 Na1 Na2 46.58(7) . . ?
O6 Na1 Na2 133.42(7) 3_665 . ?
O4 Na1 Na2 134.84(7) 4_575 . ?
O4 Na1 Na2 45.16(7) 2_645 . ?
O1 Na1 Na2 123.00(7) . . ?
O1 Na1 Na2 57.00(7) 3_665 . ?
Co1 Na1 Na2 121.55(4) 3_665 . ?
Co1 Na1 Na2 58.45(4) . . ?
Na2 Na1 Na2 180.0 3_665 . ?
O9 Na2 O4 168.31(14) . 2_645 ?
O9 Na2 O10 83.55(13) . . ?
O4 Na2 O10 96.24(12) 2_645 . ?
O9 Na2 O6 106.14(12) . . ?
O4 Na2 O6 76.41(10) 2_645 . ?
O10 Na2 O6 165.76(14) . . ?
O9 Na2 O7 101.50(13) . 2_644 ?
O4 Na2 O7 90.19(11) 2_645 2_644 ?
O10 Na2 O7 93.18(13) . 2_644 ?
O6 Na2 O7 74.88(10) . 2_644 ?
O9 Na2 O1 97.12(12) . 3_665 ?
O4 Na2 O1 72.02(10) 2_645 3_665 ?
O10 Na2 O1 111.48(13) . 3_665 ?
O6 Na2 O1 78.20(9) . 3_665 ?
O7 Na2 O1 150.59(10) 2_644 3_665 ?
O9 Na2 Co1 130.58(11) . . ?
O4 Na2 Co1 58.38(8) 2_645 . ?
O10 Na2 Co1 126.20(12) . . ?
O6 Na2 Co1 39.58(6) . . ?
O7 Na2 Co1 46.49(7) 2_644 . ?
O1 Na2 Co1 104.31(7) 3_665 . ?
O9 Na2 Na1 128.86(11) . . ?
O4 Na2 Na1 45.61(7) 2_645 . ?
O10 Na2 Na1 136.00(11) . . ?
O6 Na2 Na1 44.32(6) . . ?
O7 Na2 Na1 105.59(8) 2_644 . ?
O1 Na2 Na1 45.38(6) 3_665 . ?
Co1 Na2 Na1 59.09(3) . . ?
O5 Na3 O5 180.00(13) . 3_765 ?
O5 Na3 O2 98.39(9) . 3_765 ?
O5 Na3 O2 81.61(9) 3_765 3_765 ?
O5 Na3 O2 81.61(9) . . ?
O5 Na3 O2 98.39(9) 3_765 . ?
O2 Na3 O2 180.0 3_765 . ?
O5 Na3 O8 80.08(9) . 2_644 ?
O5 Na3 O8 99.92(9) 3_765 2_644 ?
O2 Na3 O8 105.25(8) 3_765 2_644 ?
O2 Na3 O8 74.75(8) . 2_644 ?
O5 Na3 O8 99.92(9) . 4_676 ?
O5 Na3 O8 80.08(9) 3_765 4_676 ?
O2 Na3 O8 74.75(8) 3_765 4_676 ?
O2 Na3 O8 105.25(8) . 4_676 ?
O8 Na3 O8 180.0 2_644 4_676 ?
O5 Na3 Co1 120.68(7) . 3_765 ?
O5 Na3 Co1 59.32(7) 3_765 3_765 ?
O2 Na3 Co1 40.76(6) 3_765 3_765 ?
O2 Na3 Co1 139.24(6) . 3_765 ?
O8 Na3 Co1 138.06(6) 2_644 3_765 ?
O8 Na3 Co1 41.94(6) 4_676 3_765 ?
O5 Na3 Co1 59.32(7) . . ?
O5 Na3 Co1 120.68(7) 3_765 . ?
O2 Na3 Co1 139.24(6) 3_765 . ?
O2 Na3 Co1 40.76(6) . . ?
O8 Na3 Co1 41.94(6) 2_644 . ?
O8 Na3 Co1 138.06(6) 4_676 . ?
Co1 Na3 Co1 180.000(19) 3_765 . ?
C7 O1 Na1 136.7(2) . . ?
C7 O1 Na2 141.9(2) . 3_665 ?
Na1 O1 Na2 77.62(8) . 3_665 ?
C7 O2 Co1 121.0(2) . . ?
C7 O2 Na3 135.4(2) . . ?
Co1 O2 Na3 84.90(9) . . ?
C8 O3 Co1 110.6(2) . 2_655 ?
C8 O4 Na2 121.7(2) . 2_655 ?
C8 O4 Na1 130.3(2) . 2_655 ?
Na2 O4 Na1 89.22(10) 2_655 2_655 ?
C15 O5 Na3 150.8(3) . . ?
C15 O6 Co1 106.7(2) . . ?
C15 O6 Na1 128.8(2) . . ?
Co1 O6 Na1 94.89(10) . . ?
C15 O6 Na2 134.6(2) . . ?
Co1 O6 Na2 91.34(10) . . ?
Na1 O6 Na2 89.10(9) . . ?
C16 O7 Co1 83.1(2) . 2_654 ?
C16 O7 Na2 161.6(2) . 2_654 ?
Co1 O7 Na2 84.24(9) 2_654 2_654 ?
C16 O8 Co1 95.8(2) . 2_654 ?
C16 O8 Na3 146.3(2) . 2_654 ?
Co1 O8 Na3 83.30(8) 2_654 2_654 ?
C17 O9 Na2 137.1(3) . . ?
C17 O9 H9 109(4) . . ?
Na2 O9 H9 114(4) . . ?
Na2 O10 H1 108(2) . . ?
Na2 O10 H2 106(3) . . ?
H1 O10 H2 137(4) . . ?
C2 C1 C6 119.6(3) . . ?
C2 C1 C7 120.0(3) . . ?
C6 C1 C7 120.4(3) . . ?
C1 C2 C3 120.7(3) . . ?
C1 C2 H2A 119.7 . . ?
C3 C2 H2A 119.7 . . ?
C2 C3 C4 119.4(3) . . ?
C2 C3 C8 121.8(3) . . ?
C4 C3 C8 118.7(3) . . ?
C5 C4 C3 120.1(3) . . ?
C5 C4 H4A 120.0 . . ?
C3 C4 H4A 120.0 . . ?
C4 C5 C6 120.4(4) . . ?
C4 C5 H5A 119.8 . . ?
C6 C5 H5A 119.8 . . ?
C5 C6 C1 119.9(4) . . ?
C5 C6 H6A 120.0 . . ?
C1 C6 H6A 120.0 . . ?
O1 C7 O2 124.7(3) . . ?
O1 C7 C1 120.2(3) . . ?
O2 C7 C1 115.1(3) . . ?
O4 C8 O3 122.5(3) . . ?
O4 C8 C3 119.4(3) . . ?
O3 C8 C3 118.1(3) . . ?
C10 C9 C14 120.0(3) . . ?
C10 C9 C15 118.8(3) . . ?
C14 C9 C15 121.2(3) . . ?
C11 C10 C9 120.2(3) . . ?
C11 C10 H10A 119.9 . . ?
C9 C10 H10A 119.9 . . ?
C10 C11 C12 119.7(3) . . ?
C10 C11 C16 120.4(3) . . ?
C12 C11 C16 119.9(3) . . ?
C13 C12 C11 120.1(3) . . ?
C13 C12 H12A 119.9 . . ?
C11 C12 H12A 119.9 . . ?
C12 C13 C14 120.5(3) . . ?
C12 C13 H13A 119.8 . . ?
C14 C13 H13A 119.8 . . ?
C13 C14 C9 119.5(3) . . ?
C13 C14 H14A 120.2 . . ?
C9 C14 H14A 120.2 . . ?
O5 C15 O6 122.0(3) . . ?
O5 C15 C9 120.6(3) . . ?
O6 C15 C9 117.4(3) . . ?
O7 C16 O8 120.8(3) . . ?
O7 C16 C11 121.0(3) . . ?
O8 C16 C11 118.2(3) . . ?
O7 C16 Co1 67.04(19) . 2_654 ?
O8 C16 Co1 53.75(17) . 2_654 ?
C11 C16 Co1 171.3(3) . 2_654 ?
O9 C17 C18 110.9(4) . . ?
O9 C17 H17A 109.4 . . ?
C18 C17 H17A 109.4 . . ?
O9 C17 H17B 109.4 . . ?
C18 C17 H17B 109.4 . . ?
H17A C17 H17B 108.0 . . ?
C17 C18 H18A 109.5 . . ?
C17 C18 H18B 109.5 . . ?
H18A C18 H18B 109.5 . . ?
C17 C18 H18C 109.5 . . ?
H18A C18 H18C 109.5 . . ?
H18B C18 H18C 109.5 . . ?

loop_
_geom_bond_atom_site_label_1
_geom_bond_atom_site_label_2
_geom_bond_distance
_geom_bond_site_symmetry_2
_geom_bond_publ_flag
Co1 O2 1.978(3) . ?
Co1 O8 2.031(3) 2_644 ?
Co1 O6 2.031(3) . ?
Co1 O3 2.045(3) 2_645 ?
Co1 O7 2.324(3) 2_644 ?
Co1 C16 2.505(4) 2_644 ?
Co1 Na3 3.0178(6) . ?
Co1 Na2 3.187(2) . ?
Co1 Na1 3.2092(6) . ?
Na1 O6 2.317(2) . ?
Na1 O6 2.317(2) 3_665 ?
Na1 O4 2.370(3) 4_575 ?
Na1 O4 2.370(3) 2_645 ?
Na1 O1 2.417(3) . ?
Na1 O1 2.417(3) 3_665 ?
Na1 Co1 3.2092(7) 3_665 ?
Na1 Na2 3.3166(18) 3_665 ?
Na1 Na2 3.3166(18) . ?
Na2 O9 2.265(3) . ?
Na2 O4 2.352(3) 2_645 ?
Na2 O10 2.366(4) . ?
Na2 O6 2.409(3) . ?
Na2 O7 2.428(3) 2_644 ?
Na2 O1 2.848(3) 3_665 ?
Na3 O5 2.254(3) . ?
Na3 O5 2.254(3) 3_765 ?
Na3 O2 2.462(3) 3_765 ?
Na3 O2 2.462(3) . ?
Na3 O8 2.482(2) 2_644 ?
Na3 O8 2.482(2) 4_676 ?
Na3 Co1 3.0178(6) 3_765 ?
O1 C7 1.243(4) . ?
O1 Na2 2.848(3) 3_665 ?
O2 C7 1.284(4) . ?
O3 C8 1.272(5) . ?
O3 Co1 2.045(3) 2_655 ?
O4 C8 1.241(5) . ?
O4 Na2 2.352(3) 2_655 ?
O4 Na1 2.370(3) 2_655 ?
O5 C15 1.229(4) . ?
O6 C15 1.302(4) . ?
O7 C16 1.256(4) . ?
O7 Co1 2.324(3) 2_654 ?
O7 Na2 2.428(3) 2_654 ?
O8 C16 1.276(4) . ?
O8 Co1 2.031(3) 2_654 ?
O8 Na3 2.482(2) 2_654 ?
O9 C17 1.420(6) . ?
O9 H9 0.99(7) . ?
O10 H1 1.09(4) . ?
O10 H2 0.94(5) . ?
C1 C2 1.387(5) . ?
C1 C6 1.390(5) . ?
C1 C7 1.511(5) . ?
C2 C3 1.388(5) . ?
C2 H2A 0.9500 . ?
C3 C4 1.393(5) . ?
C3 C8 1.505(5) . ?
C4 C5 1.383(6) . ?
C4 H4A 0.9500 . ?
C5 C6 1.385(5) . ?
C5 H5A 0.9500 . ?
C6 H6A 0.9500 . ?
C9 C10 1.390(5) . ?
C9 C14 1.398(5) . ?
C9 C15 1.499(5) . ?
C10 C11 1.389(5) . ?
C10 H10A 0.9500 . ?
C11 C12 1.395(5) . ?
C11 C16 1.491(5) . ?
C12 C13 1.382(5) . ?
C12 H12A 0.9500 . ?
C13 C14 1.388(5) . ?
C13 H13A 0.9500 . ?
C14 H14A 0.9500 . ?
C16 Co1 2.505(4) 2_654 ?
C17 C18 1.511(8) . ?
C17 H17A 0.9900 . ?
C17 H17B 0.9900 . ?
C18 H18A 0.9800 . ?
C18 H18B 0.9800 . ?
C18 H18C 0.9800 . ?
